data_2312304
loop_
_publ_author_name
'Kennedy, Alan R.'
'Cruickshank, Laura'
'Maher, Pamela'
'McKinnon, Zoe'

_publ_section_title
;
 A structural comparison of salt forms of dopamine with the structures of
 other phenylethylamines.
;
_journal_coeditor_code OP3027
_journal_issue 10
_journal_name_full 'Acta crystallographica. Section C, Structural chemistry'
_journal_paper_doi 10.1107/S2053229623007696
_journal_volume 79
_journal_year 2023
_chemical_formula_iupac 'C8 H12 N1 O2 +, C6 H5 O4 S1 -, H2 O1'
_chemical_formula_moiety 'C8 H12 N1 O2 +, C6 H5 O4 S1 -, H2 O1'
_chemical_formula_sum 'C14 H19 N O7 S'
_chemical_formula_weight 345.36
_chemical_name_common
;
Dopamine 4-hydroxybenzenesulfonate monohydrate
;
_chemical_name_systematic
;
2-(3,4-Dihydroxyphenyl)ethan-1-aminium 4-hydroxybenzenesulfonate monohydrate
;
_space_group_crystal_system monoclinic
_space_group_IT_number 14
_space_group_name_Hall '-P 2ybc'
_space_group_name_H-M_alt 'P 1 21/c 1'
_atom_sites_solution_hydrogens mixed
_audit_creation_method SHELXL-2018/3
_cell_angle_alpha 90
_cell_angle_beta 95.273(4)
_cell_angle_gamma 90
_cell_formula_units_Z 4
_cell_length_a 17.4085(8)
_cell_length_b 11.9234(5)
_cell_length_c 7.6779(3)
_cell_measurement_reflns_used 2384
_cell_measurement_temperature 123(2)
_cell_measurement_theta_max 72.9932
_cell_measurement_theta_min 4.4971
_cell_volume 1586.95(12)
_computing_cell_refinement
;
Crysalis PRO (Rigaku OD, 2019)
;
_computing_data_collection
;
Crysalis PRO (Rigaku OD, 2019)
;
_computing_data_reduction
;
Crysalis PRO (Rigaku OD, 2019)
;
_computing_molecular_graphics
;
Mercury (Macrae <i>et al.</i>,  2020)
;
_computing_publication_material
;
SHELXL in WinGX (Farrugia, 2012)
;
_computing_structure_refinement
;
SHELXL2018 (Sheldrick, 2015<i>b</i>)
;
_computing_structure_solution
;
SHELXS (Sheldrick, 2015<i>a</i>)
;
_diffrn_ambient_temperature 123(2)
_diffrn_measured_fraction_theta_full 0.997
_diffrn_measured_fraction_theta_max 0.978
_diffrn_measurement_device_type 'Oxford Diffraction Gemini S'
_diffrn_measurement_method 'omega scans'
_diffrn_radiation_source 'fine-focus sealed tube'
_diffrn_radiation_type CuK\a
_diffrn_radiation_wavelength 1.5418
_diffrn_reflns_av_R_equivalents 0.0396
_diffrn_reflns_av_unetI/netI 0.0532
_diffrn_reflns_limit_h_max 21
_diffrn_reflns_limit_h_min -20
_diffrn_reflns_limit_k_max 14
_diffrn_reflns_limit_k_min -9
_diffrn_reflns_limit_l_max 9
_diffrn_reflns_limit_l_min -6
_diffrn_reflns_number 6603
_diffrn_reflns_theta_full 70.000
_diffrn_reflns_theta_max 73.144
_diffrn_reflns_theta_min 4.501
_diffrn_standards_decay_% 0
_diffrn_standards_interval_count 0
_diffrn_standards_number 0
_exptl_absorpt_coefficient_mu 2.153
_exptl_absorpt_correction_T_max 1.00000
_exptl_absorpt_correction_T_min 0.65327
_exptl_absorpt_correction_type multi-scan
_exptl_absorpt_process_details
;
(CrysAlis PRO; Rigaku OD, 2019)
;
_exptl_crystal_colour colourless
_exptl_crystal_density_diffrn 1.446
_exptl_crystal_description 'cut lath'
_exptl_crystal_F_000 728
_exptl_crystal_size_max 0.5
_exptl_crystal_size_mid 0.15
_exptl_crystal_size_min 0.07
_refine_diff_density_max 0.808
_refine_diff_density_min -0.406
_refine_ls_extinction_method none
_refine_ls_goodness_of_fit_ref 1.040
_refine_ls_hydrogen_treatment mixed
_refine_ls_matrix_type full
_refine_ls_number_parameters 277
_refine_ls_number_reflns 3113
_refine_ls_number_restraints 5
_refine_ls_restrained_S_all 1.040
_refine_ls_R_factor_all 0.0718
_refine_ls_R_factor_gt 0.0571
_refine_ls_shift/su_max 0.000
_refine_ls_shift/su_mean 0.000
_refine_ls_structure_factor_coef Fsqd
_refine_ls_weighting_details 'w=1/[\s^2^(Fo^2^)+(0.1070P)^2^+0.1388P] where P=(Fo^2^+2Fc^2^)/3'
_refine_ls_weighting_scheme calc
_refine_ls_wR_factor_gt 0.1507
_refine_ls_wR_factor_ref 0.1688
_reflns_number_gt 2474
_reflns_number_total 3113
_reflns_threshold_expression 'I > 2\s(I)'
_cod_data_source_file op3027sup1.cif
_cod_data_source_block IV
_cod_original_sg_symbol_H-M 'P 21/c'
_cod_database_code 2312304
_shelx_space_group_comment
;
The symmetry employed for this shelxl refinement is uniquely defined
by the following loop, which should always be used as a source of
symmetry information in preference to the above space-group names.
They are only intended as comments.
;

loop_
_space_group_symop_operation_xyz
'x, y, z'
'-x, y+1/2, -z+1/2'
'-x, -y, -z'
'x, -y-1/2, z-1/2'

loop_
_atom_site_type_symbol
_atom_site_label
_atom_site_fract_x
_atom_site_fract_y
_atom_site_fract_z
_atom_site_U_iso_or_equiv
_atom_site_adp_type
_atom_site_calc_flag
_atom_site_occupancy
_atom_site_disorder_assembly
_atom_site_disorder_group
S S1 0.31573(4) 0.39989(5) 0.60904(7) 0.0224(2) Uani d 1 . .
O O1 -0.11995(11) -0.01838(17) 0.8196(3) 0.0286(4) Uani d 1 . .
O O2 -0.19486(11) 0.15240(17) 0.6330(3) 0.0299(5) Uani d 1 . .
O O3 0.27420(11) 0.43408(18) 0.7561(3) 0.0308(5) Uani d 1 . .
O O4 0.31045(11) 0.48640(17) 0.4714(2) 0.0266(4) Uani d 1 . .
O O5 0.29390(12) 0.29108(17) 0.5367(3) 0.0308(5) Uani d 1 . .
O O6 0.64350(13) 0.37956(18) 0.8833(3) 0.0360(5) Uani d 1 . .
O O1W 0.27025(12) 0.69308(17) 0.5738(3) 0.0315(5) Uani d 1 . .
N N1 0.25024(14) 0.0775(2) 0.6281(3) 0.0255(5) Uani d 1 . .
C C9 0.41447(15) 0.3914(2) 0.6877(3) 0.0222(5) Uani d 1 . .
C C6 -0.11546(16) 0.1565(2) 0.6607(3) 0.0259(6) Uani d 1 . .
C C1 0.16405(16) 0.0764(2) 0.6140(3) 0.0266(6) Uani d 1 . .
H H1A 0.145838 -0.001595 0.626794 0.032 Uiso calc 1 . .
H H1B 0.144028 0.103494 0.496643 0.032 Uiso calc 1 . .
C C2 0.13242(16) 0.1494(2) 0.7523(3) 0.0267(6) Uani d 1 . .
H H2A 0.153259 0.226421 0.745624 0.032 Uiso calc 1 . .
H H2B 0.148574 0.119018 0.870012 0.032 Uiso calc 1 . .
C C4 0.00070(16) 0.0649(2) 0.7806(3) 0.0244(5) Uani d 1 . .
H H4 0.025452 0.002839 0.839654 0.029 Uiso calc 1 . .
C C12 0.56822(16) 0.3803(2) 0.8163(4) 0.0263(6) Uani d 1 . .
C C5 -0.07927(16) 0.0670(2) 0.7523(3) 0.0229(5) Uani d 1 . .
C C7 -0.07172(17) 0.2442(2) 0.6040(4) 0.0295(6) Uani d 1 . .
H H7 -0.096434 0.305605 0.543098 0.035 Uiso calc 1 . .
C C8 0.00801(17) 0.2426(2) 0.6361(4) 0.0285(6) Uani d 1 . .
H H8 0.037566 0.303407 0.598122 0.034 Uiso calc 1 . .
C C3 0.04508(16) 0.1524(2) 0.7237(3) 0.0238(5) Uani d 1 . .
C C11 0.5229(3) 0.4732(5) 0.8581(7) 0.0282(13) Uani d 0.503(5) A 1
H H11 0.544809 0.531986 0.929891 0.034 Uiso calc 0.503(5) A 1
C C13 0.5367(3) 0.2934(5) 0.7181(8) 0.0263(13) Uani d 0.503(5) A 1
H H13 0.567283 0.230072 0.695150 0.032 Uiso calc 0.503(5) A 1
C C14 0.4587(3) 0.2980(4) 0.6512(7) 0.0260(13) Uani d 0.503(5) A 1
H H14 0.436354 0.238259 0.581989 0.031 Uiso calc 0.503(5) A 1
C C10 0.4459(3) 0.4773(5) 0.7929(7) 0.0278(13) Uani d 0.503(5) A 1
H H10 0.414731 0.539082 0.820398 0.033 Uiso calc 0.503(5) A 1
C C10A 0.4634(3) 0.4819(5) 0.6575(7) 0.0242(12) Uani d 0.497(5) A 2
H H10A 0.444006 0.546019 0.594667 0.029 Uiso calc 0.497(5) A 2
C C11A 0.5408(3) 0.4758(5) 0.7211(7) 0.0281(13) Uani d 0.497(5) A 2
H H11A 0.574896 0.535508 0.700573 0.034 Uiso calc 0.497(5) A 2
C C14A 0.4415(3) 0.2978(5) 0.7743(7) 0.0240(12) Uani d 0.497(5) A 2
H H14A 0.407490 0.237325 0.791765 0.029 Uiso calc 0.497(5) A 2
C C13A 0.5190(3) 0.2905(4) 0.8374(7) 0.0247(12) Uani d 0.497(5) A 2
H H13A 0.538135 0.224221 0.894819 0.030 Uiso calc 0.497(5) A 2
H H1H -0.1688(8) -0.009(3) 0.785(5) 0.032(9) Uiso d 1 . .
H H2H -0.211(2) 0.206(2) 0.559(4) 0.039(10) Uiso d 1 . .
H H1N 0.268(2) 0.056(3) 0.731(5) 0.032(9) Uiso d 1 . .
H H2N 0.2645(19) 0.146(3) 0.610(4) 0.025(8) Uiso d 1 . .
H H3N 0.268(2) 0.037(3) 0.547(5) 0.041(10) Uiso d 1 . .
H H3H 0.663(2) 0.3119(16) 0.891(5) 0.047(11) Uiso d 1 . .
H H1W 0.247(2) 0.676(4) 0.666(4) 0.057(13) Uiso d 1 . .
H H2W 0.284(2) 0.6270(18) 0.537(5) 0.050(12) Uiso d 1 . .

loop_
_atom_site_aniso_label
_atom_site_aniso_U_11
_atom_site_aniso_U_22
_atom_site_aniso_U_33
_atom_site_aniso_U_12
_atom_site_aniso_U_13
_atom_site_aniso_U_23
S1 0.0243(3) 0.0241(4) 0.0189(3) 0.0011(2) 0.0023(2) 0.0001(2)
O1 0.0270(9) 0.0270(10) 0.0316(10) -0.0015(8) 0.0015(8) 0.0091(8)
O2 0.0281(10) 0.0271(10) 0.0337(10) -0.0001(8) -0.0020(8) 0.0072(8)
O3 0.0278(10) 0.0403(12) 0.0245(9) 0.0075(9) 0.0040(7) 0.0025(8)
O4 0.0310(9) 0.0279(10) 0.0206(9) 0.0000(8) 0.0007(7) 0.0022(7)
O5 0.0324(10) 0.0273(10) 0.0321(10) -0.0012(8) 0.0000(8) -0.0007(8)
O6 0.0280(10) 0.0269(11) 0.0513(13) 0.0008(9) -0.0060(9) 0.0027(9)
O1W 0.0322(10) 0.0221(10) 0.0394(11) -0.0005(9) -0.0012(9) 0.0049(8)
N1 0.0301(12) 0.0272(13) 0.0198(11) 0.0030(10) 0.0046(9) 0.0004(9)
C9 0.0236(12) 0.0252(13) 0.0181(11) 0.0014(10) 0.0038(9) -0.0008(10)
C6 0.0303(13) 0.0245(13) 0.0228(12) -0.0020(11) 0.0019(10) 0.0002(10)
C1 0.0281(14) 0.0291(14) 0.0225(12) -0.0028(11) 0.0016(10) -0.0045(10)
C2 0.0303(14) 0.0280(14) 0.0219(12) -0.0012(11) 0.0031(10) -0.0031(10)
C4 0.0306(13) 0.0233(13) 0.0188(11) 0.0017(11) -0.0005(10) 0.0003(10)
C12 0.0257(13) 0.0284(14) 0.0249(12) 0.0029(11) 0.0023(10) 0.0005(11)
C5 0.0300(13) 0.0200(12) 0.0190(11) -0.0018(10) 0.0041(10) 0.0003(9)
C7 0.0341(14) 0.0259(14) 0.0279(13) -0.0001(12) -0.0015(10) 0.0048(11)
C8 0.0349(14) 0.0259(14) 0.0249(12) -0.0046(12) 0.0037(10) 0.0022(11)
C3 0.0294(13) 0.0263(13) 0.0161(11) -0.0030(11) 0.0036(9) -0.0024(10)
C11 0.033(3) 0.028(3) 0.023(3) 0.004(2) 0.000(2) -0.003(2)
C13 0.032(3) 0.020(3) 0.027(3) 0.004(2) 0.003(2) 0.000(2)
C14 0.032(3) 0.022(3) 0.023(3) -0.001(2) 0.000(2) -0.001(2)
C10 0.030(3) 0.025(3) 0.030(3) 0.004(2) 0.007(2) -0.002(2)
C10A 0.029(3) 0.024(3) 0.020(2) 0.004(2) 0.0033(19) 0.001(2)
C11A 0.031(3) 0.025(3) 0.029(3) -0.005(2) 0.004(2) 0.003(2)
C14A 0.026(3) 0.024(3) 0.022(3) -0.006(2) 0.006(2) 0.000(2)
C13A 0.031(3) 0.021(3) 0.022(3) 0.002(2) 0.004(2) -0.001(2)

loop_
_atom_type_symbol
_atom_type_description
_atom_type_scat_dispersion_real
_atom_type_scat_dispersion_imag
_atom_type_scat_source
S S 0.3331 0.5567 'International Tables Vol C Tables 4.2.6.8 and 6.1.1.4'
O O 0.0492 0.0322 'International Tables Vol C Tables 4.2.6.8 and 6.1.1.4'
N N 0.0311 0.0180 'International Tables Vol C Tables 4.2.6.8 and 6.1.1.4'
C C 0.0181 0.0091 'International Tables Vol C Tables 4.2.6.8 and 6.1.1.4'
H H 0.0000 0.0000 'International Tables Vol C Tables 4.2.6.8 and 6.1.1.4'

loop_
_geom_angle_atom_site_label_1
_geom_angle_atom_site_label_2
_geom_angle_atom_site_label_3
_geom_angle_site_symmetry_1
_geom_angle_site_symmetry_3
_geom_angle
_geom_angle_publ_flag
O5 S1 O3 . . 114.67(13) ?
O5 S1 O4 . . 110.80(11) ?
O3 S1 O4 . . 110.98(12) ?
O5 S1 C9 . . 106.98(12) ?
O3 S1 C9 . . 106.68(12) ?
O4 S1 C9 . . 106.20(12) ?
C5 O1 H1H . . 108(2) ?
C6 O2 H2H . . 109(2) ?
C12 O6 H3H . . 113(3) ?
H1W O1W H2W . . 102(4) ?
C1 N1 H1N . . 110(2) ?
C1 N1 H2N . . 107(2) ?
H1N N1 H2N . . 110(3) ?
C1 N1 H3N . . 111(3) ?
H1N N1 H3N . . 112(3) ?
H2N N1 H3N . . 106(3) ?
C10 C9 C14 . . 120.8(4) ?
C14A C9 C10A . . 121.5(4) ?
C14A C9 S1 . . 119.6(3) ?
C10 C9 S1 . . 118.4(3) ?
C14 C9 S1 . . 120.8(3) ?
C10A C9 S1 . . 118.9(3) ?
O2 C6 C7 . . 123.3(2) ?
O2 C6 C5 . . 116.7(2) ?
C7 C6 C5 . . 119.9(3) ?
N1 C1 C2 . . 111.8(2) ?
N1 C1 H1A . . 109.3 ?
C2 C1 H1A . . 109.3 ?
N1 C1 H1B . . 109.3 ?
C2 C1 H1B . . 109.3 ?
H1A C1 H1B . . 107.9 ?
C1 C2 C3 . . 109.6(2) ?
C1 C2 H2A . . 109.8 ?
C3 C2 H2A . . 109.8 ?
C1 C2 H2B . . 109.8 ?
C3 C2 H2B . . 109.8 ?
H2A C2 H2B . . 108.2 ?
C5 C4 C3 . . 120.9(3) ?
C5 C4 H4 . . 119.5 ?
C3 C4 H4 . . 119.5 ?
O6 C12 C13 . . 121.8(3) ?
O6 C12 C13A . . 122.2(3) ?
O6 C12 C11A . . 117.9(3) ?
C13A C12 C11A . . 119.9(4) ?
O6 C12 C11 . . 117.2(3) ?
C13 C12 C11 . . 121.0(4) ?
O1 C5 C4 . . 118.2(2) ?
O1 C5 C6 . . 122.3(2) ?
C4 C5 C6 . . 119.5(2) ?
C6 C7 C8 . . 120.2(3) ?
C6 C7 H7 . . 119.9 ?
C8 C7 H7 . . 119.9 ?
C7 C8 C3 . . 120.5(3) ?
C7 C8 H8 . . 119.8 ?
C3 C8 H8 . . 119.8 ?
C4 C3 C8 . . 118.9(3) ?
C4 C3 C2 . . 121.0(2) ?
C8 C3 C2 . . 120.1(2) ?
C10 C11 C12 . . 119.1(5) ?
C10 C11 H11 . . 120.4 ?
C12 C11 H11 . . 120.4 ?
C12 C13 C14 . . 119.8(5) ?
C12 C13 H13 . . 120.1 ?
C14 C13 H13 . . 120.1 ?
C9 C14 C13 . . 119.2(5) ?
C9 C14 H14 . . 120.4 ?
C13 C14 H14 . . 120.4 ?
C9 C10 C11 . . 120.1(5) ?
C9 C10 H10 . . 120.0 ?
C11 C10 H10 . . 120.0 ?
C11A C10A C9 . . 118.9(5) ?
C11A C10A H10A . . 120.5 ?
C9 C10A H10A . . 120.5 ?
C10A C11A C12 . . 119.6(5) ?
C10A C11A H11A . . 120.2 ?
C12 C11A H11A . . 120.2 ?
C9 C14A C13A . . 120.1(4) ?
C9 C14A H14A . . 120.0 ?
C13A C14A H14A . . 120.0 ?
C12 C13A C14A . . 119.9(5) ?
C12 C13A H13A . . 120.0 ?
C14A C13A H13A . . 120.0 ?

loop_
_geom_bond_atom_site_label_1
_geom_bond_atom_site_label_2
_geom_bond_site_symmetry_2
_geom_bond_distance
_geom_bond_publ_flag
S1 O5 . 1.448(2) ?
S1 O3 . 1.454(2) ?
S1 O4 . 1.4734(19) ?
S1 C9 . 1.772(3) ?
O1 C5 . 1.369(3) ?
O1 H1H . 0.874(10) ?
O2 C6 . 1.380(3) ?
O2 H2H . 0.880(10) ?
O6 C12 . 1.363(3) ?
O6 H3H . 0.876(10) ?
O1W H1W . 0.876(10) ?
O1W H2W . 0.878(10) ?
N1 C1 . 1.495(3) ?
N1 H1N . 0.86(4) ?
N1 H2N . 0.86(4) ?
N1 H3N . 0.86(4) ?
C9 C14A . 1.361(6) ?
C9 C10 . 1.385(6) ?
C9 C14 . 1.397(6) ?
C9 C10A . 1.407(6) ?
C6 C7 . 1.387(4) ?
C6 C5 . 1.396(4) ?
C1 C2 . 1.516(4) ?
C1 H1A . 0.9900 ?
C1 H1B . 0.9900 ?
C2 C3 . 1.517(4) ?
C2 H2A . 0.9900 ?
C2 H2B . 0.9900 ?
C4 C5 . 1.389(4) ?
C4 C3 . 1.393(4) ?
C4 H4 . 0.9500 ?
C12 C13 . 1.366(6) ?
C12 C13A . 1.391(6) ?
C12 C11A . 1.412(6) ?
C12 C11 . 1.414(6) ?
C7 C8 . 1.387(4) ?
C7 H7 . 0.9500 ?
C8 C3 . 1.395(4) ?
C8 H8 . 0.9500 ?
C11 C10 . 1.387(8) ?
C11 H11 . 0.9500 ?
C13 C14 . 1.408(8) ?
C13 H13 . 0.9500 ?
C14 H14 . 0.9500 ?
C10 H10 . 0.9500 ?
C10A C11A . 1.391(8) ?
C10A H10A . 0.9500 ?
C11A H11A . 0.9500 ?
C14A C13A . 1.393(7) ?
C14A H14A . 0.9500 ?
C13A H13A . 0.9500 ?

loop_
_geom_hbond_atom_site_label_D
_geom_hbond_atom_site_label_H
_geom_hbond_atom_site_label_A
_geom_hbond_site_symmetry_A
_geom_hbond_distance_DH
_geom_hbond_distance_HA
_geom_hbond_distance_DA
_geom_hbond_angle_DHA
_geom_hbond_publ_flag
O1 H1H O2 . 0.874(10) 2.28(3) 2.749(3) 114(3) yes
O1 H1H O3 2_546 0.874(10) 1.953(19) 2.754(3) 152(3) yes
O2 H2H O1W 3_566 0.880(10) 1.836(15) 2.693(3) 164(4) yes
N1 H1N O4 4_566 0.86(4) 1.99(4) 2.850(3) 178(4) yes
N1 H2N O5 . 0.86(4) 1.91(4) 2.766(3) 172(3) yes
N1 H3N O3 4_565 0.86(4) 2.27(4) 2.927(3) 133(3) yes
N1 H3N O6 2_646 0.86(4) 2.46(4) 3.005(3) 122(3) yes
O6 H3H O1W 2_646 0.876(10) 1.834(16) 2.686(3) 164(4) yes
O1W H1W O2 2_556 0.876(10) 1.878(11) 2.752(3) 175(4) yes
O1W H2W O4 . 0.878(10) 1.821(11) 2.698(3) 177(4) yes

loop_
_geom_torsion_atom_site_label_1
_geom_torsion_atom_site_label_2
_geom_torsion_atom_site_label_3
_geom_torsion_atom_site_label_4
_geom_torsion_site_symmetry_1
_geom_torsion_site_symmetry_2
_geom_torsion_site_symmetry_3
_geom_torsion_site_symmetry_4
_geom_torsion
_geom_torsion_publ_flag
O5 S1 C9 C14A . . . . -41.3(3) ?
O3 S1 C9 C14A . . . . 81.9(3) ?
O4 S1 C9 C14A . . . . -159.6(3) ?
O5 S1 C9 C10 . . . . -167.9(3) ?
O3 S1 C9 C10 . . . . -44.7(3) ?
O4 S1 C9 C10 . . . . 73.7(3) ?
O5 S1 C9 C14 . . . . 9.2(3) ?
O3 S1 C9 C14 . . . . 132.4(3) ?
O4 S1 C9 C14 . . . . -109.2(3) ?
O5 S1 C9 C10A . . . . 138.1(3) ?
O3 S1 C9 C10A . . . . -98.7(3) ?
O4 S1 C9 C10A . . . . 19.8(3) ?
N1 C1 C2 C3 . . . . 175.7(2) ?
C3 C4 C5 O1 . . . . -176.5(2) ?
C3 C4 C5 C6 . . . . 2.0(4) ?
O2 C6 C5 O1 . . . . -3.1(4) ?
C7 C6 C5 O1 . . . . 176.2(2) ?
O2 C6 C5 C4 . . . . 178.4(2) ?
C7 C6 C5 C4 . . . . -2.2(4) ?
O2 C6 C7 C8 . . . . -179.8(2) ?
C5 C6 C7 C8 . . . . 0.9(4) ?
C6 C7 C8 C3 . . . . 0.7(4) ?
C5 C4 C3 C8 . . . . -0.4(4) ?
C5 C4 C3 C2 . . . . -179.2(2) ?
C7 C8 C3 C4 . . . . -0.9(4) ?
C7 C8 C3 C2 . . . . 177.8(2) ?
C1 C2 C3 C4 . . . . 80.3(3) ?
C1 C2 C3 C8 . . . . -98.4(3) ?
O6 C12 C11 C10 . . . . -179.9(4) ?
C13 C12 C11 C10 . . . . -2.3(7) ?
O6 C12 C13 C14 . . . . -179.8(4) ?
C11 C12 C13 C14 . . . . 2.7(7) ?
C10 C9 C14 C13 . . . . -2.0(7) ?
S1 C9 C14 C13 . . . . -179.0(4) ?
C12 C13 C14 C9 . . . . -0.5(8) ?
C14 C9 C10 C11 . . . . 2.4(7) ?
S1 C9 C10 C11 . . . . 179.5(4) ?
C12 C11 C10 C9 . . . . -0.3(8) ?
C14A C9 C10A C11A . . . . -1.4(7) ?
S1 C9 C10A C11A . . . . 179.3(4) ?
C9 C10A C11A C12 . . . . -0.9(7) ?
O6 C12 C11A C10A . . . . -177.1(4) ?
C13A C12 C11A C10A . . . . 3.6(7) ?
C10A C9 C14A C13A . . . . 0.9(7) ?
S1 C9 C14A C13A . . . . -179.7(4) ?
O6 C12 C13A C14A . . . . 176.6(4) ?
C11A C12 C13A C14A . . . . -4.1(7) ?
C9 C14A C13A C12 . . . . 1.8(7) ?

_cod_database_fobs_code 2312304
